data_2013531
loop_
_publ_author_name
' Ge\&smann,Renate'
'Norbert Schiemann'
Br\"uckner,Hans
'Petratos, Kyriacos'

_publ_section_title
;
 The tetrapeptide Z-Leu-Aib-Pro-Val-OBg monohydrate
;
_journal_issue 8
_journal_name_full 'Acta Crystallographica Section C'
_journal_page_first o413
_journal_page_last o415
_journal_paper_doi 10.1107/S0108270103010291
_journal_volume 59
_journal_year 2003
_chemical_formula_iupac 'C43 H55 N5 O8, H2 O'
_chemical_formula_moiety 'C43 H55 N5 O8, H2 O'
_chemical_formula_sum 'C43 H57 N5 O9'
_chemical_formula_weight 787.94
_chemical_name_systematic
;
(N-benzhydrylamino)carbonylmethyl
N-benzyloxycarbonyl-\a-aminoisobutyrylprolylvalinate monohydrate
;
_space_group_IT_number 19
_symmetry_cell_setting orthorhombic
_symmetry_space_group_name_Hall 'P 2ac 2ab'
_symmetry_space_group_name_H-M 'P 21 21 21'
_atom_sites_solution_hydrogens geom
_atom_sites_solution_primary direct
_atom_sites_solution_secondary difmap
_cell_angle_alpha 90.00
_cell_angle_beta 90.00
_cell_angle_gamma 90.00
_cell_formula_units_Z 4
_cell_length_a 9.882(11)
_cell_length_b 10.705(6)
_cell_length_c 41.553(17)
_cell_measurement_reflns_used 25
_cell_measurement_temperature 293(2)
_cell_measurement_theta_max 18.88
_cell_measurement_theta_min 13.53
_cell_volume 4396(6)
_computing_cell_refinement CAD-4
_computing_data_collection 'CAD-4 (Enraf--Nonius, 1989)'
_computing_data_reduction 'Xtal3.7 DIFDAT, ABSORB, ADDREF (du Bouley & Hall, 2000)'
_computing_molecular_graphics
;Xtal3.7 PIG (du Bouley & Hall, 2000),
 Xtal3.7 ORTEP (Johnson, 1976, Davenport et al., 2000),
 Setor (Evans, 1993)
;
_computing_publication_material
;Shelxl97, Xtal3.7 CIFIO, BONDLA (du Bouley & Hall, 2000),
 Platon (Spek, 2002)
;
_computing_structure_refinement 'SHELXL97 (Sheldrick, 1997)'
_computing_structure_solution 'CRISP (du Bouley & Hall, 2000)'
_diffrn_ambient_temperature 293(2)
_diffrn_measured_fraction_theta_full 0.999
_diffrn_measured_fraction_theta_max 0.999
_diffrn_measurement_device_type 'Enraf--Nonius CAD-4'
_diffrn_measurement_method \w/\q
_diffrn_radiation_monochromator graphite
_diffrn_radiation_source 'fine-focus sealed tube'
_diffrn_radiation_type CuK\a
_diffrn_radiation_wavelength 1.54178
_diffrn_reflns_av_R_equivalents 0.1102
_diffrn_reflns_av_sigmaI/netI 0.0980
_diffrn_reflns_limit_h_max 11
_diffrn_reflns_limit_h_min -11
_diffrn_reflns_limit_k_max 12
_diffrn_reflns_limit_k_min -11
_diffrn_reflns_limit_l_max 46
_diffrn_reflns_limit_l_min -46
_diffrn_reflns_number 7588
_diffrn_reflns_theta_full 59.94
_diffrn_reflns_theta_max 59.94
_diffrn_reflns_theta_min 2.13
_diffrn_standards_decay_% 2
_diffrn_standards_interval_time 120
_diffrn_standards_number 5
_exptl_absorpt_coefficient_mu 0.683
_exptl_absorpt_correction_T_max .9530
_exptl_absorpt_correction_T_min .8881
_exptl_absorpt_correction_type analytical
_exptl_absorpt_process_details 'ABSORB (Bouley & Hall, 2000)'
_exptl_crystal_colour colourless
_exptl_crystal_density_diffrn 1.191
_exptl_crystal_density_method 'not measured'
_exptl_crystal_description rod
_exptl_crystal_F_000 1688
_exptl_crystal_size_max 0.8
_exptl_crystal_size_mid 0.1
_exptl_crystal_size_min 0.1
_refine_diff_density_max 0.516
_refine_diff_density_min -0.241
_refine_ls_extinction_coef 0.00064(15)
_refine_ls_extinction_expression Fc^*^=kFc[1+0.001xFc^2^\l^3^/sin(2\q)]^-1/4^
_refine_ls_extinction_method SHELXL97
_refine_ls_goodness_of_fit_ref 1.077
_refine_ls_hydrogen_treatment mixed
_refine_ls_matrix_type full
_refine_ls_number_parameters 521
_refine_ls_number_reflns 3701
_refine_ls_number_restraints 3
_refine_ls_restrained_S_all 1.077
_refine_ls_R_factor_all 0.1055
_refine_ls_R_factor_gt 0.0613
_refine_ls_shift/su_max 0.010
_refine_ls_shift/su_mean 0.000
_refine_ls_structure_factor_coef Fsqd
_refine_ls_weighting_details 'calc w=1/[\s^2^(Fo^2^)+(0.0824P)^2^] where P=(Fo^2^+2Fc^2^)/3'
_refine_ls_weighting_scheme calc
_refine_ls_wR_factor_gt 0.1566
_refine_ls_wR_factor_ref 0.1840
_reflns_number_gt 2471
_reflns_number_total 3701
_reflns_threshold_expression I>2\s(I)
_cod_data_source_file tr1055.cif
_cod_data_source_block I
_cod_database_code 2013531
_cod_database_fobs_code 2013531

loop_
_symmetry_equiv_pos_as_xyz
'x, y, z'
'-x+1/2, -y, z+1/2'
'x+1/2, -y+1/2, -z'
'-x, y+1/2, -z+1/2'

loop_
_atom_site_label
_atom_site_fract_x
_atom_site_fract_y
_atom_site_fract_z
_atom_site_U_iso_or_equiv
_atom_site_adp_type
_atom_site_calc_flag
_atom_site_refinement_flags
_atom_site_occupancy
_atom_site_disorder_assembly
_atom_site_disorder_group
_atom_site_type_symbol
C01 0.8669(7) -0.1220(6) 0.55838(14) 0.0622(16) Uani d . 1 . . C
C02 0.9952(8) -0.1057(7) 0.57105(18) 0.081(2) Uani d . 1 . . C
H02 1.0199 -0.1451 0.5901 0.122 Uiso calc R 1 . . H
C03 1.0862(8) -0.0297(9) 0.5548(2) 0.098(3) Uani d . 1 . . C
H03 1.1713 -0.0170 0.5638 0.147 Uiso calc R 1 . . H
C04 1.0572(9) 0.0260(8) 0.5269(2) 0.089(2) Uani d . 1 . . C
H04 1.1219 0.0729 0.5160 0.134 Uiso calc R 1 . . H
C05 0.9269(9) 0.0117(9) 0.51456(18) 0.096(3) Uani d . 1 . . C
H05 0.9027 0.0518 0.4956 0.144 Uiso calc R 1 . . H
C06 0.8339(8) -0.0618(7) 0.53047(17) 0.083(2) Uani d . 1 . . C
H06 0.7472 -0.0705 0.5221 0.124 Uiso calc R 1 . . H
C07 0.7650(8) -0.2033(6) 0.57539(16) 0.078(2) Uani d . 1 . . C
H07 0.6790 -0.1986 0.5642 0.117 Uiso calc R 1 . . H
H08 0.7953 -0.2895 0.5748 0.117 Uiso calc R 1 . . H
O01 0.7467(5) -0.1645(4) 0.60869(11) 0.0773(14) Uani d . 1 . . O
C08 0.6649(7) -0.0610(5) 0.61232(17) 0.0628(16) Uani d . 1 . . C
O08 0.6001(5) -0.0148(4) 0.59100(11) 0.0698(11) Uani d . 1 . . O
N1 0.6688(5) -0.0248(4) 0.64339(12) 0.0604(13) Uani d . 1 . . N
H1 0.7095 -0.0694 0.6576 0.091 Uiso calc R 1 . . H
C1A 0.6022(6) 0.0919(5) 0.65229(16) 0.0612(15) Uani d . 1 . . C
H1A 0.5104 0.0923 0.6434 0.092 Uiso calc R 1 . . H
C1B 0.5937(8) 0.1048(7) 0.68870(17) 0.080(2) Uani d . 1 . . C
H1B1 0.5426 0.1798 0.6936 0.119 Uiso calc R 1 . . H
H1B2 0.6846 0.1168 0.6969 0.119 Uiso calc R 1 . . H
C1G 0.5281(10) -0.0066(9) 0.70728(18) 0.101(3) Uani d . 1 . . C
H1G 0.5837 -0.0804 0.7029 0.152 Uiso calc R 1 . . H
C1D 0.5401(12) 0.0205(13) 0.7438(2) 0.153(5) Uani d . 1 . . C
H1D1 0.4955 0.0978 0.7487 0.229 Uiso calc R 1 . . H
H1D2 0.6339 0.0265 0.7496 0.229 Uiso calc R 1 . . H
H1D3 0.4985 -0.0461 0.7557 0.229 Uiso calc R 1 . . H
C1E 0.3885(12) -0.0360(11) 0.6959(3) 0.147(4) Uani d . 1 . . C
H1E1 0.3857 -0.0324 0.6729 0.220 Uiso calc R 1 . . H
H1E2 0.3261 0.0237 0.7047 0.220 Uiso calc R 1 . . H
H1E3 0.3638 -0.1184 0.7030 0.220 Uiso calc R 1 . . H
C1 0.6803(7) 0.2001(6) 0.63834(16) 0.0620(16) Uani d . 1 . . C
O1 0.7937(5) 0.2259(4) 0.64992(13) 0.0800(14) Uani d . 1 . . O
N2 0.6290(5) 0.2601(4) 0.61332(11) 0.0576(13) Uani d . 1 . . N
H2 0.5459 0.2473 0.6081 0.086 Uiso calc R 1 . . H
C2A 0.7101(6) 0.3486(6) 0.59397(14) 0.0582(15) Uani d . 1 . . C
C2L 0.8129(7) 0.2714(7) 0.57435(18) 0.080(2) Uani d . 1 . . C
H2L1 0.7807 0.2619 0.5527 0.121 Uiso calc R 1 . . H
H2L2 0.8235 0.1905 0.5840 0.121 Uiso calc R 1 . . H
H2L3 0.8986 0.3136 0.5741 0.121 Uiso calc R 1 . . H
C2R 0.6146(7) 0.4189(7) 0.57078(16) 0.0750(19) Uani d . 1 . . C
H2R1 0.6140 0.3776 0.5503 0.113 Uiso calc R 1 . . H
H2R2 0.6458 0.5032 0.5681 0.113 Uiso calc R 1 . . H
H2R3 0.5247 0.4196 0.5795 0.113 Uiso calc R 1 . . H
C2 0.7832(7) 0.4438(5) 0.61476(13) 0.0563(15) Uani d . 1 . . C
O2 0.8998(4) 0.4776(4) 0.60746(9) 0.0583(10) Uani d . 1 . . O
N3 0.7218(4) 0.4969(4) 0.63985(10) 0.0510(11) Uani d . 1 . . N
C3A 0.7918(6) 0.5955(5) 0.65803(13) 0.0544(14) Uani d . 1 . . C
H3A 0.8118 0.6650 0.6434 0.082 Uiso calc R 1 . . H
C3B 0.6866(7) 0.6393(7) 0.68293(17) 0.080(2) Uani d . 1 . . C
H3B1 0.6977 0.5953 0.7032 0.120 Uiso calc R 1 . . H
H3B2 0.6940 0.7284 0.6868 0.120 Uiso calc R 1 . . H
C3G 0.5529(7) 0.6072(7) 0.66734(19) 0.083(2) Uani d . 1 . . C
H3G1 0.4821 0.5994 0.6834 0.124 Uiso calc R 1 . . H
H3G2 0.5269 0.6708 0.6519 0.124 Uiso calc R 1 . . H
C3D 0.5772(6) 0.4845(6) 0.65084(17) 0.0680(17) Uani d . 1 . . C
H3D1 0.5165 0.4732 0.6327 0.102 Uiso calc R 1 . . H
H3D2 0.5665 0.4150 0.6656 0.102 Uiso calc R 1 . . H
C3 0.9212(7) 0.5564(6) 0.67459(14) 0.0590(16) Uani d . 1 . . C
O3 0.9980(5) 0.6391(4) 0.68455(11) 0.0747(13) Uani d . 1 . . O
N4 0.9439(6) 0.4351(4) 0.67884(12) 0.0642(14) Uani d . 1 . . N
H4 0.8860 0.3826 0.6713 0.096 Uiso calc R 1 . . H
C4A 1.0614(7) 0.3877(6) 0.69554(15) 0.0715(18) Uani d . 1 . . C
H4A 1.1066 0.4571 0.7065 0.107 Uiso calc R 1 . . H
C4B 1.0176(9) 0.2879(9) 0.72121(16) 0.098(3) Uani d . 1 . . C
H4B 0.9756 0.2174 0.7100 0.147 Uiso calc R 1 . . H
C4G 0.9148(12) 0.3439(12) 0.7439(2) 0.148(5) Uani d . 1 . . C
H4G1 0.8322 0.3598 0.7325 0.223 Uiso calc R 1 . . H
H4G2 0.9493 0.4209 0.7525 0.223 Uiso calc R 1 . . H
H4G3 0.8976 0.2866 0.7612 0.223 Uiso calc R 1 . . H
C4C 1.1318(13) 0.2416(15) 0.7397(2) 0.171(6) Uani d . 1 . . C
H4C1 1.1868 0.1890 0.7263 0.257 Uiso calc R 1 . . H
H4C2 1.0992 0.1943 0.7578 0.257 Uiso calc R 1 . . H
H4C3 1.1847 0.3108 0.7473 0.257 Uiso calc R 1 . . H
C4 1.1592(8) 0.3290(6) 0.67218(16) 0.0723(18) Uani d . 1 . . C
O4 1.2807(6) 0.3377(7) 0.67326(14) 0.112(2) Uani d . 1 . . O
O51 1.0956(4) 0.2598(4) 0.65013(10) 0.0653(11) Uani d . 1 . . O
C51 1.1792(8) 0.1917(7) 0.62804(17) 0.079(2) Uani d . 1 . . C
H511 1.1260 0.1250 0.6186 0.118 Uiso calc R 1 . . H
H512 1.2529 0.1535 0.6399 0.118 Uiso calc R 1 . . H
C5 1.2378(7) 0.2700(6) 0.60140(16) 0.0665(16) Uani d . 1 . . C
O5 1.3462(5) 0.2397(4) 0.58902(12) 0.0812(13) Uani d . 1 . . O
N5 1.1648(5) 0.3693(5) 0.59226(12) 0.0635(13) Uani d . 1 . . N
H5 1.0868 0.3811 0.6009 0.095 Uiso calc R 1 . . H
C5A 1.2129(6) 0.4583(6) 0.56810(14) 0.0638(16) Uani d . 1 . . C
H5A 1.2966 0.4235 0.5592 0.096 Uiso calc R 1 . . H
C61 1.2497(6) 0.5822(6) 0.58316(14) 0.0618(15) Uani d . 1 . . C
C62 1.3333(7) 0.6648(6) 0.56631(17) 0.0730(18) Uani d . 1 . . C
H62 1.3632 0.6435 0.5458 0.110 Uiso calc R 1 . . H
C63 1.3721(7) 0.7769(7) 0.5795(2) 0.081(2) Uani d . 1 . . C
H63 1.4286 0.8299 0.5679 0.121 Uiso calc R 1 . . H
C64 1.3293(8) 0.8111(7) 0.6089(2) 0.086(2) Uani d . 1 . . C
H64 1.3553 0.8879 0.6174 0.128 Uiso calc R 1 . . H
C65 1.2455(8) 0.7311(8) 0.62706(18) 0.085(2) Uani d . 1 . . C
H65 1.2165 0.7538 0.6475 0.128 Uiso calc R 1 . . H
C66 1.2072(7) 0.6177(7) 0.61361(17) 0.0752(19) Uani d . 1 . . C
H66 1.1517 0.5643 0.6253 0.113 Uiso calc R 1 . . H
C71 1.1145(6) 0.4673(6) 0.54079(15) 0.0608(16) Uani d . 1 . . C
C72 1.1090(8) 0.3707(7) 0.51915(18) 0.083(2) Uani d . 1 . . C
H72 1.1665 0.3027 0.5217 0.124 Uiso calc R 1 . . H
C73 1.0184(9) 0.3726(8) 0.49326(19) 0.096(2) Uani d . 1 . . C
H73 1.0124 0.3045 0.4794 0.143 Uiso calc R 1 . . H
C74 0.9375(8) 0.4768(9) 0.48838(18) 0.088(2) Uani d . 1 . . C
H74 0.8784 0.4799 0.4710 0.132 Uiso calc R 1 . . H
C75 0.9453(8) 0.5730(8) 0.50889(19) 0.090(2) Uani d . 1 . . C
H75 0.8913 0.6430 0.5056 0.135 Uiso calc R 1 . . H
C76 1.0337(7) 0.5697(7) 0.53530(16) 0.0761(19) Uani d . 1 . . C
H76 1.0377 0.6375 0.5493 0.114 Uiso calc R 1 . . H
O 0.9222(5) -0.1052(3) 0.67743(17) 0.142(3) Uani d D 1 . . O
H1W 0.982(3) -0.042(3) 0.6695(16) 0.171 Uiso d D 1 . . H
H2W 0.961(6) -0.182(2) 0.670(2) 0.171 Uiso d D 1 . . H

loop_
_atom_site_aniso_label
_atom_site_aniso_U_11
_atom_site_aniso_U_22
_atom_site_aniso_U_33
_atom_site_aniso_U_12
_atom_site_aniso_U_13
_atom_site_aniso_U_23
C01 0.083(4) 0.051(3) 0.053(3) -0.001(3) -0.004(3) -0.003(3)
C02 0.092(5) 0.079(5) 0.072(4) 0.003(5) -0.020(4) 0.007(4)
C03 0.073(5) 0.113(6) 0.107(6) -0.006(5) -0.005(5) -0.002(6)
C04 0.086(5) 0.093(5) 0.089(5) -0.003(5) 0.003(4) 0.008(5)
C05 0.111(6) 0.108(6) 0.069(5) -0.013(6) -0.004(4) 0.020(5)
C06 0.085(5) 0.086(5) 0.078(5) -0.007(5) -0.008(4) 0.006(4)
C07 0.101(5) 0.059(4) 0.073(4) -0.002(4) 0.021(4) -0.010(4)
O01 0.104(4) 0.061(2) 0.066(3) 0.023(3) 0.012(3) 0.008(2)
C08 0.065(4) 0.042(3) 0.081(5) -0.010(3) 0.010(4) 0.003(3)
O08 0.082(3) 0.056(2) 0.072(3) 0.004(2) -0.011(2) 0.001(2)
N1 0.076(3) 0.048(3) 0.056(3) 0.005(3) 0.003(3) 0.004(2)
C1A 0.058(3) 0.052(3) 0.074(4) 0.000(3) 0.003(3) -0.003(3)
C1B 0.088(5) 0.071(4) 0.080(5) 0.004(4) 0.006(4) -0.001(4)
C1G 0.134(7) 0.091(5) 0.078(5) 0.033(6) 0.035(5) 0.010(5)
C1D 0.191(11) 0.191(12) 0.077(5) -0.010(11) 0.034(6) 0.009(7)
C1E 0.152(10) 0.149(10) 0.140(9) -0.051(9) 0.025(8) 0.027(8)
C1 0.065(4) 0.053(3) 0.069(4) 0.002(3) -0.001(3) 0.000(3)
O1 0.071(3) 0.057(2) 0.112(4) -0.003(2) -0.026(3) 0.014(3)
N2 0.055(3) 0.057(3) 0.062(3) -0.011(2) -0.005(2) 0.005(3)
C2A 0.058(3) 0.059(3) 0.058(3) -0.004(3) 0.000(3) -0.002(3)
C2L 0.070(4) 0.077(4) 0.095(5) -0.010(4) 0.017(4) -0.029(4)
C2R 0.078(4) 0.080(4) 0.067(4) -0.018(4) -0.007(3) 0.012(4)
C2 0.073(4) 0.048(3) 0.048(3) 0.003(3) -0.005(3) 0.005(3)
O2 0.050(2) 0.056(2) 0.069(2) -0.0131(19) 0.0075(19) 0.000(2)
N3 0.048(3) 0.049(2) 0.056(3) 0.001(2) 0.001(2) -0.006(2)
C3A 0.063(4) 0.046(3) 0.054(3) 0.001(3) -0.001(3) 0.007(3)
C3B 0.079(5) 0.072(4) 0.087(5) 0.007(4) 0.003(4) -0.025(4)
C3G 0.065(4) 0.089(5) 0.094(5) 0.018(4) 0.009(4) -0.015(4)
C3D 0.049(4) 0.075(4) 0.080(4) 0.004(3) 0.014(3) -0.003(4)
C3 0.069(4) 0.059(4) 0.049(3) -0.002(4) 0.000(3) -0.003(3)
O3 0.081(3) 0.053(2) 0.090(3) -0.011(2) -0.018(3) -0.009(3)
N4 0.075(3) 0.048(3) 0.069(3) 0.009(3) -0.016(3) 0.006(3)
C4A 0.084(4) 0.068(4) 0.063(4) 0.011(4) -0.021(4) 0.000(3)
C4B 0.116(6) 0.126(6) 0.053(4) 0.056(6) 0.002(4) 0.019(5)
C4G 0.175(10) 0.170(10) 0.101(7) 0.081(9) 0.033(7) 0.053(7)
C4C 0.190(11) 0.221(14) 0.103(7) 0.092(12) 0.004(8) 0.039(9)
C4 0.084(5) 0.068(4) 0.065(4) 0.007(4) -0.007(4) 0.010(4)
O4 0.066(3) 0.143(5) 0.126(5) -0.008(4) -0.012(3) 0.002(4)
O51 0.063(2) 0.066(2) 0.067(3) 0.009(2) -0.002(2) 0.000(2)
C51 0.092(5) 0.067(4) 0.078(5) 0.016(4) 0.011(4) 0.010(4)
C5 0.074(4) 0.055(3) 0.070(4) 0.012(4) 0.000(4) -0.002(3)
O5 0.064(3) 0.081(3) 0.098(3) 0.023(3) 0.010(3) 0.005(3)
N5 0.057(3) 0.062(3) 0.071(3) 0.006(3) 0.011(3) 0.013(3)
C5A 0.060(4) 0.064(4) 0.067(4) 0.006(3) 0.009(3) 0.012(3)
C61 0.059(4) 0.066(4) 0.061(4) -0.001(3) -0.005(3) 0.003(3)
C62 0.069(4) 0.076(4) 0.074(4) -0.004(4) -0.001(3) 0.004(4)
C63 0.067(4) 0.071(4) 0.104(6) -0.018(4) -0.008(4) 0.015(5)
C64 0.078(5) 0.078(5) 0.100(6) -0.004(5) -0.021(5) -0.010(5)
C65 0.087(5) 0.090(5) 0.078(5) -0.007(5) -0.010(4) -0.007(4)
C66 0.076(4) 0.076(4) 0.074(4) -0.015(4) -0.008(4) 0.002(4)
C71 0.057(3) 0.059(4) 0.066(4) -0.005(3) 0.009(3) 0.000(3)
C72 0.085(5) 0.072(4) 0.090(5) 0.012(4) 0.008(4) -0.026(4)
C73 0.114(6) 0.093(6) 0.079(5) -0.009(6) -0.008(5) -0.019(5)
C74 0.090(5) 0.105(6) 0.069(5) -0.012(5) -0.003(4) 0.008(5)
C75 0.090(5) 0.092(5) 0.087(5) 0.024(5) -0.021(5) -0.001(5)
C76 0.083(5) 0.075(4) 0.070(4) 0.015(4) -0.005(4) -0.001(4)
O 0.174(6) 0.105(4) 0.148(6) 0.040(5) -0.076(5) -0.026(4)

loop_
_atom_type_symbol
_atom_type_description
_atom_type_scat_dispersion_real
_atom_type_scat_dispersion_imag
_atom_type_scat_source
C C 0.0181 0.0091 'International Tables Vol C Tables 4.2.6.8 and 6.1.1.4'
H H 0.0000 0.0000 'International Tables Vol C Tables 4.2.6.8 and 6.1.1.4'
N N 0.0311 0.0180 'International Tables Vol C Tables 4.2.6.8 and 6.1.1.4'
O O 0.0492 0.0322 'International Tables Vol C Tables 4.2.6.8 and 6.1.1.4'

loop_
_geom_angle_atom_site_label_1
_geom_angle_atom_site_label_2
_geom_angle_atom_site_label_3
_geom_angle
C06 C01 C02 118.8(7)
C06 C01 C07 120.7(7)
C02 C01 C07 120.5(6)
C01 C02 C03 118.9(7)
C01 C02 H02 120.5
C03 C02 H02 120.5
C04 C03 C02 123.0(8)
C04 C03 H03 118.5
C02 C03 H03 118.5
C03 C04 C05 117.9(8)
C03 C04 H04 121.0
C05 C04 H04 121.0
C06 C05 C04 120.2(8)
C06 C05 H05 119.9
C04 C05 H05 119.9
C01 C06 C05 121.1(7)
C01 C06 H06 119.4
C05 C06 H06 119.4
O01 C07 C01 111.3(5)
O01 C07 H07 109.4
C01 C07 H07 109.4
O01 C07 H08 109.4
C01 C07 H08 109.4
H07 C07 H08 108.0
C08 O01 C07 113.9(5)
O08 C08 N1 127.1(6)
O08 C08 O01 124.3(6)
N1 C08 O01 108.6(6)
C08 N1 C1A 118.4(5)
C08 N1 H1 120.8
C1A N1 H1 120.8
N1 C1A C1 109.3(5)
N1 C1A C1B 110.8(5)
C1 C1A C1B 109.9(5)
N1 C1A H1A 108.9
C1 C1A H1A 108.9
C1B C1A H1A 108.9
C1A C1B C1G 116.4(6)
C1A C1B H1B1 108.2
C1G C1B H1B1 108.2
C1A C1B H1B2 108.2
C1G C1B H1B2 108.2
H1B1 C1B H1B2 107.3
C1E C1G C1D 114.8(8)
C1E C1G C1B 112.9(8)
C1D C1G C1B 108.0(9)
C1E C1G H1G 106.9
C1D C1G H1G 106.9
C1B C1G H1G 106.9
C1G C1D H1D1 109.5
C1G C1D H1D2 109.5
H1D1 C1D H1D2 109.5
C1G C1D H1D3 109.5
H1D1 C1D H1D3 109.5
H1D2 C1D H1D3 109.5
C1G C1E H1E1 109.5
C1G C1E H1E2 109.5
H1E1 C1E H1E2 109.5
C1G C1E H1E3 109.5
H1E1 C1E H1E3 109.5
H1E2 C1E H1E3 109.5
O1 C1 N2 122.6(6)
O1 C1 C1A 118.7(6)
N2 C1 C1A 118.7(6)
C1 N2 C2A 122.0(5)
C1 N2 H2 119.0
C2A N2 H2 119.0
N2 C2A C2 112.2(5)
N2 C2A C2L 107.5(5)
C2 C2A C2L 110.3(5)
N2 C2A C2R 108.7(5)
C2 C2A C2R 108.6(5)
C2L C2A C2R 109.5(6)
C2A C2L H2L1 109.5
C2A C2L H2L2 109.5
H2L1 C2L H2L2 109.5
C2A C2L H2L3 109.5
H2L1 C2L H2L3 109.5
H2L2 C2L H2L3 109.5
C2A C2R H2R1 109.5
C2A C2R H2R2 109.5
H2R1 C2R H2R2 109.5
C2A C2R H2R3 109.5
H2R1 C2R H2R3 109.5
H2R2 C2R H2R3 109.5
O2 C2 N3 119.2(5)
O2 C2 C2A 119.8(5)
N3 C2 C2A 120.9(6)
C2 N3 C3A 119.6(5)
C2 N3 C3D 129.1(5)
C3A N3 C3D 110.7(5)
N3 C3A C3 115.6(5)
N3 C3A C3B 104.2(5)
C3 C3A C3B 110.5(5)
N3 C3A H3A 108.8
C3 C3A H3A 108.8
C3B C3A H3A 108.8
C3G C3B C3A 103.5(5)
C3G C3B H3B1 111.1
C3A C3B H3B1 111.1
C3G C3B H3B2 111.1
C3A C3B H3B2 111.1
H3B1 C3B H3B2 109.0
C3D C3G C3B 104.7(6)
C3D C3G H3G1 110.8
C3B C3G H3G1 110.8
C3D C3G H3G2 110.8
C3B C3G H3G2 110.8
H3G1 C3G H3G2 108.9
C3G C3D N3 102.3(5)
C3G C3D H3D1 111.3
N3 C3D H3D1 111.3
C3G C3D H3D2 111.3
N3 C3D H3D2 111.3
H3D1 C3D H3D2 109.2
O3 C3 N4 123.5(6)
O3 C3 C3A 118.2(5)
N4 C3 C3A 118.3(6)
C3 N4 C4A 122.8(6)
C3 N4 H4 118.6
C4A N4 H4 118.6
N4 C4A C4 110.7(5)
N4 C4A C4B 110.1(6)
C4 C4A C4B 109.3(6)
N4 C4A H4A 108.9
C4 C4A H4A 108.9
C4B C4A H4A 108.9
C4C C4B C4G 109.1(7)
C4C C4B C4A 112.2(8)
C4G C4B C4A 109.9(7)
C4C C4B H4B 108.5
C4G C4B H4B 108.5
C4A C4B H4B 108.5
C4B C4G H4G1 109.5
C4B C4G H4G2 109.5
H4G1 C4G H4G2 109.5
C4B C4G H4G3 109.5
H4G1 C4G H4G3 109.5
H4G2 C4G H4G3 109.5
C4B C4C H4C1 109.5
C4B C4C H4C2 109.5
H4C1 C4C H4C2 109.5
C4B C4C H4C3 109.5
H4C1 C4C H4C3 109.5
H4C2 C4C H4C3 109.5
O4 C4 O51 122.5(7)
O4 C4 C4A 125.7(7)
O51 C4 C4A 111.8(6)
C4 O51 C51 116.7(6)
O51 C51 C5 114.2(5)
O51 C51 H511 108.7
C5 C51 H511 108.7
O51 C51 H512 108.7
C5 C51 H512 108.7
H511 C51 H512 107.6
O5 C5 N5 124.0(6)
O5 C5 C51 119.7(6)
N5 C5 C51 116.3(6)
C5 N5 C5A 122.4(5)
C5 N5 H5 118.8
C5A N5 H5 118.8
N5 C5A C71 110.6(5)
N5 C5A C61 111.5(5)
C71 C5A C61 114.4(5)
N5 C5A H5A 106.6
C71 C5A H5A 106.6
C61 C5A H5A 106.6
C66 C61 C62 117.6(6)
C66 C61 C5A 123.1(6)
C62 C61 C5A 119.4(6)
C63 C62 C61 121.2(7)
C63 C62 H62 119.4
C61 C62 H62 119.4
C64 C63 C62 120.8(7)
C64 C63 H63 119.6
C62 C63 H63 119.6
C63 C64 C65 120.4(7)
C63 C64 H64 119.8
C65 C64 H64 119.8
C66 C65 C64 118.4(7)
C66 C65 H65 120.8
C64 C65 H65 120.8
C61 C66 C65 121.6(7)
C61 C66 H66 119.2
C65 C66 H66 119.2
C72 C71 C76 118.0(6)
C72 C71 C5A 118.3(6)
C76 C71 C5A 123.7(6)
C71 C72 C73 121.2(7)
C71 C72 H72 119.4
C73 C72 H72 119.4
C74 C73 C72 119.5(7)
C74 C73 H73 120.2
C72 C73 H73 120.2
C75 C74 C73 119.5(7)
C75 C74 H74 120.2
C73 C74 H74 120.2
C74 C75 C76 120.9(7)
C74 C75 H75 119.5
C76 C75 H75 119.5
C71 C76 C75 120.8(7)
C71 C76 H76 119.6
C75 C76 H76 119.6
H1W O H2W 104(4)

loop_
_geom_bond_atom_site_label_1
_geom_bond_atom_site_label_2
_geom_bond_site_symmetry_2
_geom_bond_distance
_geom_bond_publ_flag
C01 C06 . 1.366(9) ?
C01 C02 . 1.383(10) ?
C01 C07 . 1.507(9) ?
C02 C03 . 1.388(11) ?
C02 H02 . 0.9300 ?
C03 C04 . 1.337(11) ?
C03 H03 . 0.9300 ?
C04 C05 . 1.394(11) ?
C04 H04 . 0.9300 ?
C05 C06 . 1.379(10) ?
C05 H05 . 0.9300 ?
C06 H06 . 0.9300 ?
C07 O01 . 1.456(8) ?
C07 H07 . 0.9700 ?
C07 H08 . 0.9700 ?
O01 C08 . 1.380(7) ?
C08 O08 . 1.200(7) ?
C08 N1 . 1.349(8) ?
N1 C1A . 1.459(7) ?
N1 H1 . 0.8600 ?
C1A C1 . 1.508(9) ?
C1A C1B . 1.522(9) ?
C1A H1A . 0.9800 ?
C1B C1G . 1.561(11) ?
C1B H1B1 . 0.9700 ?
C1B H1B2 . 0.9700 ?
C1G C1E . 1.491(13) ?
C1G C1D . 1.549(11) ?
C1G H1G . 0.9800 ?
C1D H1D1 . 0.9600 ?
C1D H1D2 . 0.9600 ?
C1D H1D3 . 0.9600 ?
C1E H1E1 . 0.9600 ?
C1E H1E2 . 0.9600 ?
C1E H1E3 . 0.9600 ?
C1 O1 . 1.251(7) ?
C1 N2 . 1.323(7) ?
N2 C2A . 1.479(7) ?
N2 H2 . 0.8600 ?
C2A C2 . 1.519(8) ?
C2A C2L . 1.543(9) ?
C2A C2R . 1.545(9) ?
C2L H2L1 . 0.9600 ?
C2L H2L2 . 0.9600 ?
C2L H2L3 . 0.9600 ?
C2R H2R1 . 0.9600 ?
C2R H2R2 . 0.9600 ?
C2R H2R3 . 0.9600 ?
C2 O2 . 1.246(7) ?
C2 N3 . 1.334(7) ?
N3 C3A . 1.471(7) ?
N3 C3D . 1.506(7) ?
C3A C3 . 1.512(8) ?
C3A C3B . 1.539(9) ?
C3A H3A . 0.9800 ?
C3B C3G . 1.512(10) ?
C3B H3B1 . 0.9700 ?
C3B H3B2 . 0.9700 ?
C3G C3D . 1.501(9) ?
C3G H3G1 . 0.9700 ?
C3G H3G2 . 0.9700 ?
C3D H3D1 . 0.9700 ?
C3D H3D2 . 0.9700 ?
C3 O3 . 1.237(7) ?
C3 N4 . 1.329(8) ?
N4 C4A . 1.445(8) ?
N4 H4 . 0.8600 ?
C4A C4 . 1.507(10) ?
C4A C4B . 1.571(10) ?
C4A H4A . 0.9800 ?
C4B C4C . 1.453(13) ?
C4B C4G . 1.510(11) ?
C4B H4B . 0.9800 ?
C4G H4G1 . 0.9600 ?
C4G H4G2 . 0.9600 ?
C4G H4G3 . 0.9600 ?
C4C H4C1 . 0.9600 ?
C4C H4C2 . 0.9600 ?
C4C H4C3 . 0.9600 ?
C4 O4 . 1.205(8) ?
C4 O51 . 1.335(8) ?
O51 C51 . 1.434(8) ?
C51 C5 . 1.505(9) ?
C51 H511 . 0.9700 ?
C51 H512 . 0.9700 ?
C5 O5 . 1.232(8) ?
C5 N5 . 1.340(8) ?
N5 C5A . 1.464(7) ?
N5 H5 . 0.8600 ?
C5A C71 . 1.497(9) ?
C5A C61 . 1.511(9) ?
C5A H5A . 0.9800 ?
C61 C66 . 1.387(9) ?
C61 C62 . 1.398(9) ?
C62 C63 . 1.373(10) ?
C62 H62 . 0.9300 ?
C63 C64 . 1.345(10) ?
C63 H63 . 0.9300 ?
C64 C65 . 1.409(11) ?
C64 H64 . 0.9300 ?
C65 C66 . 1.389(10) ?
C65 H65 . 0.9300 ?
C66 H66 . 0.9300 ?
C71 C72 . 1.372(9) ?
C71 C76 . 1.375(9) ?
C72 C73 . 1.400(11) ?
C72 H72 . 0.9300 ?
C73 C74 . 1.387(11) ?
C73 H73 . 0.9300 ?
C74 C75 . 1.339(11) ?
C74 H74 . 0.9300 ?
C75 C76 . 1.403(9) ?
C75 H75 . 0.9300 ?
C76 H76 . 0.9300 ?
O H1W . 0.96(11) ?
O H2W . 0.96(6) ?

loop_
_geom_hbond_atom_site_label_D
_geom_hbond_atom_site_label_H
_geom_hbond_atom_site_label_A
_geom_hbond_site_symmetry_A
_geom_hbond_distance_DH
_geom_hbond_distance_HA
_geom_hbond_distance_DA
_geom_hbond_angle_DHA
N4 H4 O1 . 0.86 2.11 2.944(7) 164.0
N5 H5 O2 . 0.86 2.13 2.932(7) 154.3
N1 H1 O . 0.86 2.29 3.002(7) 140.3
N2 H2 O5 1_455 0.86 2.13 2.979(7) 169.9
O H2W O3 1_545 0.96(6) 2.04(4) 2.853(6) 142(6)

loop_
_geom_torsion_atom_site_label_1
_geom_torsion_atom_site_label_2
_geom_torsion_atom_site_label_3
_geom_torsion_atom_site_label_4
_geom_torsion
_geom_torsion_publ_flag
C06 C01 C02 C03 -0.6(10) ?
C07 C01 C02 C03 -179.7(6) ?
C01 C02 C03 C04 -2.0(12) ?
C02 C03 C04 C05 3.4(13) ?
C03 C04 C05 C06 -2.3(13) ?
C02 C01 C06 C05 1.6(11) ?
C07 C01 C06 C05 -179.3(7) ?
C04 C05 C06 C01 -0.2(13) ?
C06 C01 C07 O01 -124.8(7) ?
C02 C01 C07 O01 54.3(8) ?
C01 C07 O01 C08 78.6(7) ?
C07 O01 C08 O08 8.9(8) ?
C07 O01 C08 N1 -172.6(5) ?
O08 C08 N1 C1A -8.6(9) ?
O01 C08 N1 C1A 173.0(5) n
C08 N1 C1A C1 -69.6(7) n
C08 N1 C1A C1B 169.2(6) ?
N1 C1A C1B C1G -53.4(8) ?
C1 C1A C1B C1G -174.3(6) ?
C1A C1B C1G C1E -56.5(10) ?
C1A C1B C1G C1D 175.4(8) ?
N1 C1A C1 O1 -70.5(8) ?
C1B C1A C1 O1 51.2(8) ?
C1B C1A C1 N2 -132.1(6) ?
O1 C1 N2 C2A 9.8(9) ?
N1 C1A C1 N2 106.2(6) n
C1A C1 N2 C2A -166.8(5) n
C1 N2 C2A C2 -50.0(7) n
C1 N2 C2A C2L 71.5(7) ?
C1 N2 C2A C2R -170.1(5) ?
N2 C2A C2 O2 141.9(5) ?
C2L C2A C2 O2 22.0(7) ?
C2R C2A C2 O2 -97.9(6) ?
N2 C2A C2 N3 -41.6(7) n
C2L C2A C2 N3 -161.5(5) ?
C2R C2A C2 N3 78.5(7) ?
O2 C2 N3 C3A 1.0(7) ?
C2A C2 N3 C3A -175.5(5) n
O2 C2 N3 C3D 171.5(5) ?
C2A C2 N3 C3D -5.0(9) ?
C2 N3 C3A C3 -62.6(6) n
C3D N3 C3A C3 125.3(5) ?
C2 N3 C3A C3B 176.0(5) ?
C3D N3 C3A C3B 3.9(6) ?
N3 C3A C3B C3G -25.4(6) ?
C3 C3A C3B C3G -150.2(6) ?
C3A C3B C3G C3D 38.0(7) ?
C3B C3G C3D N3 -35.0(7) ?
C2 N3 C3D C3G -151.9(6) ?
C3A N3 C3D C3G 19.2(7) ?
N3 C3A C3 O3 165.5(5) ?
C3B C3A C3 O3 -76.4(7) ?
N3 C3A C3 N4 -17.2(7) n
C3B C3A C3 N4 100.9(7) ?
O3 C3 N4 C4A -0.3(10) ?
C3A C3 N4 C4A -177.4(5) n
C3 N4 C4A C4 -107.6(7) n
C3 N4 C4A C4B 131.4(7) ?
N4 C4A C4B C4C -177.3(8) ?
C4 C4A C4B C4C 60.9(10) ?
N4 C4A C4B C4G -55.8(9) ?
C4 C4A C4B C4G -177.5(8) ?
N4 C4A C4 O4 140.4(7) ?
C4B C4A C4 O4 -98.2(9) ?
N4 C4A C4 O51 -42.2(7) n
C4B C4A C4 O51 79.2(7) ?
O4 C4 O51 C51 2.1(9) ?
C4A C4 O51 C51 -175.5(5) n
C4 O51 C51 C5 -78.0(7) n
O51 C51 C5 O5 151.9(6) ?
O51 C51 C5 N5 -29.2(9) n
O5 C5 N5 C5A -5.2(10) ?
C51 C5 N5 C5A 176.0(6) n
C5 N5 C5A C71 122.8(6) n
C5 N5 C5A C61 -108.8(6) n
N5 C5A C61 C66 -17.1(8) ?
C71 C5A C61 C66 109.3(7) ?
N5 C5A C61 C62 161.2(6) ?
C71 C5A C61 C62 -72.5(8) ?
C66 C61 C62 C63 0.1(10) ?
C5A C61 C62 C63 -178.3(6) ?
C61 C62 C63 C64 -0.7(11) ?
C62 C63 C64 C65 1.1(11) ?
C63 C64 C65 C66 -0.8(11) ?
C62 C61 C66 C65 0.1(10) ?
C5A C61 C66 C65 178.5(6) ?
C64 C65 C66 C61 0.2(10) ?
N5 C5A C71 C72 -74.5(7) ?
C61 C5A C71 C72 158.7(6) ?
N5 C5A C71 C76 108.7(7) ?
C61 C5A C71 C76 -18.1(9) ?
C76 C71 C72 C73 -3.6(11) ?
C5A C71 C72 C73 179.3(7) ?
C71 C72 C73 C74 3.4(12) ?
C72 C73 C74 C75 -1.4(12) ?
C73 C74 C75 C76 -0.2(13) ?
C72 C71 C76 C75 2.0(10) ?
C5A C71 C76 C75 178.8(7) ?
C74 C75 C76 C71 -0.1(12) ?
O01 C08 N1 C1A 173.0(5) n
C08 N1 C1A C1 -69.6(7) n
N1 C1A C1 N2 106.2(6) n
C1A C1 N2 C2A -166.8(5) n
C1 N2 C2A C2 -50.0(7) n
N2 C2A C2 N3 -41.6(7) n
C2A C2 N3 C3A -175.5(5) n
C2 N3 C3A C3 -62.6(6) n
N3 C3A C3 N4 -17.2(7) n
C3A C3 N4 C4A -177.4(5) n
C3 N4 C4A C4 -107.6(7) n
N4 C4A C4 O51 -42.2(7) n
C4A C4 O51 C51 -175.5(5) n
C4 O51 C51 C5 -78.0(7) n
O51 C51 C5 N5 -29.2(9) n
C51 C5 N5 C5A 176.0(6) n
C5 N5 C5A C71 122.8(6) n
C5 N5 C5A C61 -108.8(6) n
N1 C1A C1B C1G -53.4(8) ?
C1A C1B C1G C1E -56.5(10) ?
C1A C1B C1G C1D 175.4(8) ?
N3 C3A C3B C3G -25.4(6) ?
C3 C3A C3B C3G -150.2(6) ?
C3A C3B C3G C3D 38.0(7) ?
C3B C3G C3D N3 -35.0(7) ?
C3A N3 C3D C3G 19.2(7) ?
C2 N3 C3D C3G -151.9(6) ?
C3D N3 C3A C3B 3.9(6) ?
N4 C4A C4B C4C -177.3(8) ?
N4 C4A C4B C4G -55.8(9) ?

loop_
_cod_related_entry_id
_cod_related_entry_database
_cod_related_entry_code
1 ChemSpider 21181536
